data_4311263
loop_
_publ_author_name
'Paul S. Walker'
'Paul M. Bergin'
'Martin C. Grossel'
'Peter N. Horton'

_publ_section_title
;
 Modeling Novel Radiopharmaceuticals: Mono-C6-Substituted PnAO Ligands
 (PnAO = 3,3,9,9-Tetramethyl-4,8-diazaundecane-2,10-dione Dioxime)
;
_journal_name_full 'Inorganic Chemistry'
_journal_page_first 4145
_journal_page_last 4153
_journal_paper_doi 10.1021/ic0497634
_journal_volume 43
_journal_year 2004
_chemical_formula_sum 'C22 H39 B Cu F4 N4 O4'
_chemical_formula_weight 573.92
_chemical_name_systematic
;
 ?
;
_space_group_IT_number 15
_symmetry_cell_setting monoclinic
_symmetry_space_group_name_Hall '-C 2yc'
_symmetry_space_group_name_H-M 'C 1 2/c 1'
_atom_sites_solution_hydrogens geom
_atom_sites_solution_primary direct
_atom_sites_solution_secondary difmap
_audit_creation_method SHELXL-97
_cell_angle_alpha 90.00
_cell_angle_beta 104.04(3)
_cell_angle_gamma 90.00
_cell_formula_units_Z 8
_cell_length_a 22.067(4)
_cell_length_b 19.047(4)
_cell_length_c 12.928(3)
_cell_measurement_temperature 150(2)
_cell_volume 5271(2)
_computing_structure_refinement 'SHELXL-97 (Sheldrick, 1997)'
_diffrn_ambient_temperature 150(2)
_diffrn_measured_fraction_theta_full 0.999
_diffrn_measured_fraction_theta_max 0.999
_diffrn_radiation_monochromator graphite
_diffrn_radiation_source 'fine-focus sealed tube'
_diffrn_radiation_type MoK\a
_diffrn_radiation_wavelength 0.71073
_diffrn_reflns_av_R_equivalents 0.0235
_diffrn_reflns_av_sigmaI/netI 0.1077
_diffrn_reflns_limit_h_max 26
_diffrn_reflns_limit_h_min 0
_diffrn_reflns_limit_k_max 22
_diffrn_reflns_limit_k_min -2
_diffrn_reflns_limit_l_max 14
_diffrn_reflns_limit_l_min -15
_diffrn_reflns_number 4877
_diffrn_reflns_theta_full 25.00
_diffrn_reflns_theta_max 25.00
_diffrn_reflns_theta_min 2.69
_exptl_absorpt_coefficient_mu 0.892
_exptl_crystal_colour Purple
_exptl_crystal_density_diffrn 1.446
_exptl_crystal_density_meas ?
_exptl_crystal_density_method .
_exptl_crystal_description Column
_exptl_crystal_F_000 2408
_exptl_crystal_size_max 0.65
_exptl_crystal_size_mid 0.15
_exptl_crystal_size_min 0.15
_refine_diff_density_max 0.346
_refine_diff_density_min -0.410
_refine_diff_density_rms 0.081
_refine_ls_extinction_method none
_refine_ls_goodness_of_fit_ref 0.970
_refine_ls_hydrogen_treatment mixed
_refine_ls_matrix_type full
_refine_ls_number_parameters 481
_refine_ls_number_reflns 4646
_refine_ls_number_restraints 0
_refine_ls_restrained_S_all 0.970
_refine_ls_R_factor_all 0.1136
_refine_ls_R_factor_gt 0.0355
_refine_ls_shift/su_max 0.000
_refine_ls_shift/su_mean 0.000
_refine_ls_structure_factor_coef Fsqd
_refine_ls_weighting_details 'calc w=1/[\s^2^(Fo^2^)+(0.0403P)^2^+0.0000P] where P=(Fo^2^+2Fc^2^)/3'
_refine_ls_weighting_scheme calc
_refine_ls_wR_factor_gt 0.0817
_refine_ls_wR_factor_ref 0.1034
_reflns_number_gt 2585
_reflns_number_total 4646
_reflns_threshold_expression >2sigma(I)
_cod_data_source_file ic0497634si20040223_070814_6.cif
_cod_data_source_block 11
_cod_depositor_comments
;
The following automatic conversions were performed:
'_symmetry_cell_setting' value 'Monoclinic' changed to 'monoclinic'
according to '/home/saulius/struct/CIF-dictionaries/cif_core.dic'
dictionary named 'cif_core.dic' version 2.4.1 from 2010-06-29.

Automatic conversion script
Id: cif_fix_enum 1527 2010-12-29 10:47:43Z saulius 
;
_cod_original_cell_volume 5271.4(19)
_cod_database_code 4311263

loop_
_symmetry_equiv_pos_as_xyz
'x, y, z'
'-x, y, -z+1/2'
'x+1/2, y+1/2, z'
'-x+1/2, y+1/2, -z+1/2'
'-x, -y, -z'
'x, -y, z-1/2'
'-x+1/2, -y+1/2, -z'
'x+1/2, -y+1/2, z-1/2'

loop_
_atom_site_label
_atom_site_type_symbol
_atom_site_fract_x
_atom_site_fract_y
_atom_site_fract_z
_atom_site_U_iso_or_equiv
_atom_site_adp_type
_atom_site_occupancy
_atom_site_symmetry_multiplicity
_atom_site_calc_flag
_atom_site_refinement_flags
_atom_site_disorder_assembly
_atom_site_disorder_group
Cu1 Cu 0.36045(2) 0.01373(2) 0.49090(4) 0.01707(13) Uani 1 1 d . . .
F4 F 0.22857(12) 0.06736(14) 0.33536(19) 0.0457(7) Uani 1 1 d . . .
F2 F 0.16828(13) 0.12755(15) 0.19755(19) 0.0483(7) Uani 1 1 d . . .
O1 O 0.44843(12) 0.03094(14) 0.35758(19) 0.0212(6) Uani 1 1 d . . .
F1 F 0.14242(12) 0.12564(14) 0.3556(2) 0.0465(7) Uani 1 1 d . . .
O3 O 0.02943(14) 0.16350(15) 0.9807(2) 0.0332(7) Uani 1 1 d . . .
O2 O 0.41090(13) -0.09365(16) 0.3675(2) 0.0246(7) Uani 1 1 d . . .
N2 N 0.33848(16) 0.11169(17) 0.5234(3) 0.0191(7) Uani 1 1 d . . .
F3 F 0.22783(14) 0.18534(16) 0.3401(3) 0.0680(9) Uani 1 1 d . . .
N3 N 0.28753(15) -0.03456(16) 0.5255(3) 0.0167(7) Uani 1 1 d . . .
N4 N 0.36828(14) -0.07917(16) 0.4284(2) 0.0177(7) Uani 1 1 d . . .
N1 N 0.41696(14) 0.06381(16) 0.4227(2) 0.0191(7) Uani 1 1 d . . .
C9 C 0.29342(18) -0.11318(19) 0.5224(3) 0.0206(9) Uani 1 1 d . . .
C10 C 0.33614(18) -0.1300(2) 0.4490(3) 0.0198(9) Uani 1 1 d . . .
C2 C 0.42724(17) 0.1289(2) 0.4447(3) 0.0201(9) Uani 1 1 d . . .
C22 C 0.09971(18) 0.1640(2) 0.7561(3) 0.0263(10) Uani 1 1 d . . .
C14 C 0.2286(2) -0.1453(2) 0.4802(4) 0.0261(10) Uani 1 1 d . . .
C12 C 0.3653(2) 0.2331(2) 0.4812(4) 0.0287(10) Uani 1 1 d . . .
C13 C 0.4366(2) 0.1678(3) 0.6314(4) 0.0304(11) Uani 1 1 d . . .
C24 C 0.05740(18) 0.1367(2) 0.9051(3) 0.0256(10) Uani 1 1 d . . .
C3 C 0.39137(18) 0.1613(2) 0.5202(3) 0.0205(9) Uani 1 1 d . . .
C25 C 0.0698(2) 0.0668(2) 0.8931(4) 0.0338(11) Uani 1 1 d . . .
C6 C 0.25141(18) 0.0738(2) 0.6032(3) 0.0205(9) Uani 1 1 d . . .
C16 C 0.21547(19) 0.0947(2) 0.6867(3) 0.0228(9) Uani 1 1 d . . .
C23 C 0.07205(18) 0.1857(2) 0.8355(3) 0.0254(10) Uani 1 1 d . . .
C5 C 0.3088(2) 0.1204(2) 0.6143(3) 0.0215(9) Uani 1 1 d . . .
C7 C 0.26752(19) -0.0048(2) 0.6181(3) 0.0221(9) Uani 1 1 d . . .
C27 C 0.0160(3) 0.1156(3) 1.0559(5) 0.0425(14) Uani 1 1 d . . .
C1 C 0.4746(2) 0.1702(2) 0.4053(4) 0.0277(10) Uani 1 1 d . . .
C21 C 0.11344(18) 0.0942(2) 0.7428(3) 0.0266(10) Uani 1 1 d . . .
C26 C 0.0974(2) 0.0458(3) 0.8124(4) 0.0339(11) Uani 1 1 d . . .
C15 C 0.3237(2) -0.1424(2) 0.6339(3) 0.0250(10) Uani 1 1 d . . .
C17 C 0.1473(2) 0.0717(3) 0.6587(4) 0.0315(11) Uani 1 1 d . . .
C11 C 0.3418(3) -0.2032(2) 0.4091(5) 0.0348(12) Uani 1 1 d . . .
B1 B 0.1908(2) 0.1270(3) 0.3067(4) 0.0337(12) Uani 1 1 d . . .
O4W O 0.43082(13) -0.01293(18) 0.6415(2) 0.0296(7) Uani 1 1 d . . .
H7B H 0.3027(16) -0.0117(18) 0.681(3) 0.011(9) Uiso 1 1 d . . .
H14B H 0.2313(18) -0.194(2) 0.472(3) 0.027(11) Uiso 1 1 d . . .
H16B H 0.2168(16) 0.143(2) 0.693(3) 0.014(10) Uiso 1 1 d . . .
H15B H 0.2962(15) -0.1339(17) 0.681(3) 0.005(8) Uiso 1 1 d . . .
H7A H 0.2315(16) -0.0306(18) 0.627(3) 0.010(9) Uiso 1 1 d . . .
H23 H 0.0628(17) 0.236(2) 0.847(3) 0.024(11) Uiso 1 1 d . . .
H14A H 0.2085(18) -0.125(2) 0.412(3) 0.026(11) Uiso 1 1 d . . .
H3N H 0.2572(16) -0.0241(18) 0.473(3) 0.006(9) Uiso 1 1 d . . .
H17B H 0.1464(19) 0.019(2) 0.655(3) 0.038(12) Uiso 1 1 d . . .
H5B H 0.339(2) 0.110(2) 0.679(4) 0.037(13) Uiso 1 1 d . . .
H5A H 0.2952(17) 0.171(2) 0.618(3) 0.022(11) Uiso 1 1 d . . .
H14C H 0.2060(18) -0.139(2) 0.533(3) 0.023(11) Uiso 1 1 d . . .
H17A H 0.1294(19) 0.089(2) 0.594(3) 0.027(12) Uiso 1 1 d . . .
H2N H 0.3119(17) 0.1184(19) 0.472(3) 0.007(11) Uiso 1 1 d . . .
H16A H 0.2385(19) 0.077(2) 0.757(3) 0.032(12) Uiso 1 1 d . . .
H15A H 0.3280(18) -0.190(2) 0.627(3) 0.025(11) Uiso 1 1 d . . .
H13B H 0.4188(19) 0.195(2) 0.676(3) 0.035(13) Uiso 1 1 d . . .
H13A H 0.4460(17) 0.126(2) 0.660(3) 0.017(11) Uiso 1 1 d . . .
H15C H 0.364(2) -0.125(2) 0.668(3) 0.034(13) Uiso 1 1 d . . .
H26 H 0.107(2) -0.001(3) 0.802(4) 0.047(15) Uiso 1 1 d . . .
H22 H 0.1087(18) 0.197(2) 0.713(3) 0.030(12) Uiso 1 1 d . . .
H13C H 0.475(2) 0.194(2) 0.624(3) 0.047(14) Uiso 1 1 d . . .
H25 H 0.064(2) 0.038(3) 0.938(4) 0.054(16) Uiso 1 1 d . . .
H1A H 0.513(2) 0.144(2) 0.418(3) 0.033(12) Uiso 1 1 d . . .
H1B H 0.4781(19) 0.216(2) 0.433(3) 0.034(12) Uiso 1 1 d . . .
H1C H 0.457(2) 0.172(3) 0.328(4) 0.069(18) Uiso 1 1 d . . .
H6 H 0.2250(15) 0.0787(17) 0.536(3) 0.004(9) Uiso 1 1 d . . .
H27A H 0.0048(19) 0.136(2) 1.098(3) 0.020(12) Uiso 1 1 d . . .
H27C H -0.014(2) 0.075(3) 1.017(4) 0.046(14) Uiso 1 1 d . . .
H27B H 0.050(2) 0.085(3) 1.088(4) 0.048(15) Uiso 1 1 d . . .
H1WB H 0.471(2) -0.019(2) 0.639(3) 0.045(14) Uiso 1 1 d . . .
H12A H 0.3421(18) 0.228(2) 0.413(3) 0.023(11) Uiso 1 1 d . . .
H12B H 0.339(2) 0.250(2) 0.525(4) 0.042(13) Uiso 1 1 d . . .
H1WA H 0.430(2) -0.020(3) 0.699(4) 0.044(16) Uiso 1 1 d . . .
H11A H 0.380(2) -0.211(2) 0.401(4) 0.050(16) Uiso 1 1 d . . .
H11C H 0.343(2) -0.230(3) 0.460(4) 0.044(16) Uiso 1 1 d . . .
H12C H 0.398(2) 0.262(2) 0.484(3) 0.041(14) Uiso 1 1 d . . .
H11B H 0.298(3) -0.217(3) 0.356(5) 0.083(19) Uiso 1 1 d . . .
H1X H 0.425(2) -0.047(3) 0.366(4) 0.049(15) Uiso 1 1 d . . .

loop_
_atom_site_aniso_label
_atom_site_aniso_U_11
_atom_site_aniso_U_22
_atom_site_aniso_U_33
_atom_site_aniso_U_23
_atom_site_aniso_U_13
_atom_site_aniso_U_12
Cu1 0.0185(2) 0.0178(2) 0.0170(2) -0.0012(2) 0.00845(17) -0.0030(2)
F4 0.0497(17) 0.0578(18) 0.0277(14) -0.0016(13) 0.0056(12) 0.0231(14)
F2 0.0506(18) 0.069(2) 0.0243(14) 0.0031(13) 0.0067(12) 0.0202(15)
O1 0.0212(14) 0.0270(17) 0.0194(14) -0.0023(11) 0.0128(12) -0.0003(12)
F1 0.0445(17) 0.0529(18) 0.0491(17) -0.0098(14) 0.0252(14) 0.0037(14)
O3 0.0376(18) 0.0329(18) 0.0367(18) 0.0064(14) 0.0239(15) 0.0072(14)
O2 0.0263(17) 0.0253(17) 0.0290(17) -0.0047(13) 0.0196(13) -0.0027(13)
N2 0.0190(19) 0.0225(19) 0.0164(18) -0.0016(15) 0.0051(16) -0.0024(15)
F3 0.054(2) 0.058(2) 0.092(3) -0.0231(18) 0.0190(18) -0.0226(16)
N3 0.0173(17) 0.0158(17) 0.0175(17) 0.0005(13) 0.0049(15) -0.0007(13)
N4 0.0188(17) 0.0202(18) 0.0163(17) -0.0016(14) 0.0086(14) -0.0009(14)
N1 0.0228(18) 0.0217(19) 0.0156(17) -0.0042(14) 0.0101(14) -0.0025(14)
C9 0.022(2) 0.017(2) 0.025(2) -0.0035(17) 0.0109(18) -0.0028(17)
C10 0.021(2) 0.019(2) 0.020(2) -0.0007(17) 0.0067(17) -0.0021(17)
C2 0.016(2) 0.028(2) 0.016(2) 0.0042(17) 0.0029(16) -0.0012(17)
C22 0.018(2) 0.034(3) 0.028(2) 0.009(2) 0.0081(18) 0.0039(19)
C14 0.025(2) 0.022(3) 0.033(3) 0.001(2) 0.009(2) -0.0034(19)
C12 0.033(3) 0.023(2) 0.034(3) -0.001(2) 0.017(2) -0.004(2)
C13 0.032(3) 0.033(3) 0.026(2) -0.006(2) 0.006(2) -0.013(2)
C24 0.020(2) 0.031(2) 0.029(2) 0.0032(19) 0.0119(18) 0.0057(18)
C3 0.025(2) 0.019(2) 0.019(2) -0.0007(16) 0.0079(17) -0.0064(17)
C25 0.035(3) 0.029(3) 0.045(3) 0.003(2) 0.023(2) -0.002(2)
C6 0.020(2) 0.024(2) 0.018(2) 0.0010(18) 0.0064(18) 0.0044(18)
C16 0.025(2) 0.022(2) 0.024(2) -0.0040(19) 0.0109(19) 0.0019(19)
C23 0.022(2) 0.021(2) 0.036(3) 0.0040(19) 0.0127(19) 0.0082(18)
C5 0.024(2) 0.021(2) 0.022(2) -0.0028(18) 0.0103(19) 0.0005(19)
C7 0.025(2) 0.023(3) 0.022(2) 0.0019(17) 0.0142(18) -0.0003(18)
C27 0.047(4) 0.051(4) 0.040(3) 0.007(3) 0.030(3) 0.005(3)
C1 0.025(3) 0.024(3) 0.037(3) -0.003(2) 0.013(2) -0.003(2)
C21 0.015(2) 0.032(2) 0.033(2) -0.005(2) 0.0074(18) 0.0026(18)
C26 0.028(3) 0.025(3) 0.053(3) -0.004(2) 0.018(2) -0.006(2)
C15 0.026(3) 0.024(3) 0.027(2) 0.0065(19) 0.011(2) 0.005(2)
C17 0.027(3) 0.040(3) 0.027(3) -0.007(2) 0.008(2) -0.002(2)
C11 0.043(3) 0.023(3) 0.046(3) -0.001(2) 0.024(3) -0.004(2)
B1 0.029(3) 0.044(3) 0.027(3) -0.005(2) 0.004(2) 0.003(3)
O4W 0.0187(15) 0.054(2) 0.0164(15) 0.0046(15) 0.0045(12) 0.0029(15)

loop_
_atom_type_symbol
_atom_type_description
_atom_type_scat_dispersion_real
_atom_type_scat_dispersion_imag
_atom_type_scat_source
C C 0.0033 0.0016 'International Tables Vol C Tables 4.2.6.8 and 6.1.1.4'
H H 0.0000 0.0000 'International Tables Vol C Tables 4.2.6.8 and 6.1.1.4'
B B 0.0013 0.0007 'International Tables Vol C Tables 4.2.6.8 and 6.1.1.4'
N N 0.0061 0.0033 'International Tables Vol C Tables 4.2.6.8 and 6.1.1.4'
O O 0.0106 0.0060 'International Tables Vol C Tables 4.2.6.8 and 6.1.1.4'
F F 0.0171 0.0103 'International Tables Vol C Tables 4.2.6.8 and 6.1.1.4'
Cu Cu 0.3201 1.2651 'International Tables Vol C Tables 4.2.6.8 and 6.1.1.4'

loop_
_geom_angle_atom_site_label_1
_geom_angle_atom_site_label_2
_geom_angle_atom_site_label_3
_geom_angle
_geom_angle_site_symmetry_1
_geom_angle_site_symmetry_3
_geom_angle_publ_flag
N1 Cu1 N4 97.17(13) . . ?
N1 Cu1 N3 165.65(13) . . ?
N4 Cu1 N3 80.43(12) . . ?
N1 Cu1 N2 81.50(13) . . ?
N4 Cu1 N2 167.13(14) . . ?
N3 Cu1 N2 97.66(13) . . ?
N1 Cu1 O4W 96.89(13) . . ?
N4 Cu1 O4W 92.40(13) . . ?
N3 Cu1 O4W 97.34(13) . . ?
N2 Cu1 O4W 100.47(13) . . ?
C24 O3 C27 116.9(4) . . ?
C5 N2 C3 116.3(3) . . ?
C5 N2 Cu1 116.5(3) . . ?
C3 N2 Cu1 110.5(2) . . ?
C7 N3 C9 116.4(3) . . ?
C7 N3 Cu1 114.7(2) . . ?
C9 N3 Cu1 111.9(2) . . ?
C10 N4 O2 117.2(3) . . ?
C10 N4 Cu1 119.4(3) . . ?
O2 N4 Cu1 123.2(2) . . ?
C2 N1 O1 119.4(3) . . ?
C2 N1 Cu1 118.3(3) . . ?
O1 N1 Cu1 122.2(2) . . ?
N3 C9 C10 107.2(3) . . ?
N3 C9 C14 109.2(3) . . ?
C10 C9 C14 111.0(3) . . ?
N3 C9 C15 110.9(3) . . ?
C10 C9 C15 108.3(3) . . ?
C14 C9 C15 110.2(3) . . ?
N4 C10 C11 122.6(4) . . ?
N4 C10 C9 115.6(3) . . ?
C11 C10 C9 121.7(3) . . ?
N1 C2 C1 122.4(4) . . ?
N1 C2 C3 116.2(3) . . ?
C1 C2 C3 121.3(3) . . ?
C23 C22 C21 122.1(4) . . ?
C25 C24 O3 125.2(4) . . ?
C25 C24 C23 119.6(4) . . ?
O3 C24 C23 115.2(4) . . ?
N2 C3 C12 109.8(3) . . ?
N2 C3 C2 106.7(3) . . ?
C12 C3 C2 111.3(3) . . ?
N2 C3 C13 110.7(3) . . ?
C12 C3 C13 110.2(4) . . ?
C2 C3 C13 108.0(3) . . ?
C24 C25 C26 120.0(4) . . ?
C5 C6 C16 109.9(3) . . ?
C5 C6 C7 113.2(3) . . ?
C16 C6 C7 107.8(3) . . ?
C17 C16 C6 114.0(3) . . ?
C22 C23 C24 119.7(4) . . ?
N2 C5 C6 112.1(3) . . ?
N3 C7 C6 112.0(3) . . ?
C22 C21 C26 117.3(4) . . ?
C22 C21 C17 121.3(4) . . ?
C26 C21 C17 121.4(4) . . ?
C25 C26 C21 121.3(5) . . ?
C21 C17 C16 112.1(4) . . ?
F1 B1 F2 110.2(4) . . ?
F1 B1 F3 109.8(4) . . ?
F2 B1 F3 110.7(4) . . ?
F1 B1 F4 110.0(4) . . ?
F2 B1 F4 108.7(4) . . ?
F3 B1 F4 107.4(4) . . ?

loop_
_geom_bond_atom_site_label_1
_geom_bond_atom_site_label_2
_geom_bond_distance
_geom_bond_site_symmetry_2
_geom_bond_publ_flag
Cu1 N1 1.943(3) . ?
Cu1 N4 1.970(3) . ?
Cu1 N3 1.996(3) . ?
Cu1 N2 1.998(3) . ?
Cu1 O4W 2.234(3) . ?
F4 B1 1.405(6) . ?
F2 B1 1.377(5) . ?
O1 N1 1.366(4) . ?
F1 B1 1.367(6) . ?
O3 C24 1.375(5) . ?
O3 C27 1.416(6) . ?
O2 N4 1.392(4) . ?
N2 C5 1.487(5) . ?
N2 C3 1.510(5) . ?
F3 B1 1.385(6) . ?
N3 C7 1.485(5) . ?
N3 C9 1.504(5) . ?
N4 C10 1.267(5) . ?
N1 C2 1.280(5) . ?
C9 C10 1.526(5) . ?
C9 C14 1.529(5) . ?
C9 C15 1.538(6) . ?
C10 C11 1.501(6) . ?
C2 C1 1.493(5) . ?
C2 C3 1.529(5) . ?
C22 C23 1.378(5) . ?
C22 C21 1.384(6) . ?
C12 C3 1.521(6) . ?
C13 C3 1.542(6) . ?
C24 C25 1.374(6) . ?
C24 C23 1.389(5) . ?
C25 C26 1.388(6) . ?
C6 C5 1.524(5) . ?
C6 C16 1.539(5) . ?
C6 C7 1.539(6) . ?
C16 C17 1.524(6) . ?
C21 C26 1.393(6) . ?
C21 C17 1.523(6) . ?
